data_2223221
loop_
_publ_author_name
'Onuegbu, Jonathan'
'Butcher, Ray J.'
'Hosten, Charles'
'Udeochu, Uche Charles'
'Bakare, Oladapo'

_publ_section_title
;
 Bis(1,10-phenanthroline-5,6-dione-\k^2^<i>N</i>,<i>N</i>')silver(I)
 tetrafluoridoborate
;
_journal_coeditor_code WM2249
_journal_issue 9
_journal_name_full 'Acta Crystallographica Section E'
_journal_page_first m1119
_journal_page_last m1120
_journal_paper_doi 10.1107/S160053680903222X
_journal_volume 65
_journal_year 2009
_chemical_formula_iupac '[Ag (C12 H6 N2 O2)2] B F4'
_chemical_formula_moiety 'C24 H12 Ag N4 O4 +, B F4 -'
_chemical_formula_sum 'C24 H12 Ag B F4 N4 O4'
_chemical_formula_weight 615.06
_chemical_name_systematic
;
Bis(1,10-phenanthroline-5,6-dione-\k^2^<i>N</i>,<i>N</i>')silver(I)
tetrafluoridoborate
;
_space_group_IT_number 15
_symmetry_cell_setting monoclinic
_symmetry_space_group_name_Hall '-C 2yc'
_symmetry_space_group_name_H-M 'C 1 2/c 1'
_atom_sites_solution_hydrogens geom
_atom_sites_solution_primary direct
_atom_sites_solution_secondary difmap
_audit_creation_method SHELXL-97
_cell_angle_alpha 90.00
_cell_angle_beta 108.481(5)
_cell_angle_gamma 90.00
_cell_formula_units_Z 4
_cell_length_a 13.2249(6)
_cell_length_b 12.0115(17)
_cell_length_c 14.4338(7)
_cell_measurement_reflns_used 5444
_cell_measurement_temperature 200(2)
_cell_measurement_theta_max 32.4393
_cell_measurement_theta_min 4.5501
_cell_volume 2174.6(3)
_computing_cell_refinement
;
CrysAlis RED (Oxford Diffraction, 2007)
;
_computing_data_collection
;
CrysAlis CCD (Oxford Diffraction, 2007)
;
_computing_data_reduction
;
CrysAlis RED (Oxford Diffraction, 2007)
;
_computing_molecular_graphics 'SHELXTL (Sheldrick, 2008)'
_computing_publication_material 'SHELXTL (Sheldrick, 2008)'
_computing_structure_refinement 'SHELXL97 (Sheldrick, 2008)'
_computing_structure_solution 'SHELXS97 (Sheldrick, 2008)'
_diffrn_ambient_temperature 200(2)
_diffrn_detector_area_resol_mean 10.5081
_diffrn_measured_fraction_theta_full 0.993
_diffrn_measured_fraction_theta_max 0.925
_diffrn_measurement_device_type 'Oxford Diffraction Gemini R'
_diffrn_measurement_method '\f and \w'
_diffrn_radiation_monochromator graphite
_diffrn_radiation_source 'fine-focus sealed tube'
_diffrn_radiation_type MoK\a
_diffrn_radiation_wavelength 0.71073
_diffrn_reflns_av_R_equivalents 0.0238
_diffrn_reflns_av_sigmaI/netI 0.0480
_diffrn_reflns_limit_h_max 19
_diffrn_reflns_limit_h_min -19
_diffrn_reflns_limit_k_max 17
_diffrn_reflns_limit_k_min -17
_diffrn_reflns_limit_l_max 21
_diffrn_reflns_limit_l_min -16
_diffrn_reflns_number 11815
_diffrn_reflns_theta_full 25.00
_diffrn_reflns_theta_max 32.50
_diffrn_reflns_theta_min 4.57
_diffrn_standards_decay_% <2%
_diffrn_standards_interval_count 50
_diffrn_standards_number 2
_exptl_absorpt_coefficient_mu 1.005
_exptl_absorpt_correction_T_max 1.00000
_exptl_absorpt_correction_T_min 0.85578
_exptl_absorpt_correction_type multi-scan
_exptl_absorpt_process_details '(CrysAlis RED; Oxford Diffraction, 2007)'
_exptl_crystal_colour colorless
_exptl_crystal_density_diffrn 1.879
_exptl_crystal_density_method 'not measured'
_exptl_crystal_description prism
_exptl_crystal_F_000 1216
_exptl_crystal_size_max 0.44
_exptl_crystal_size_mid 0.37
_exptl_crystal_size_min 0.28
_refine_diff_density_max 1.807
_refine_diff_density_min -1.393
_refine_ls_extinction_method none
_refine_ls_goodness_of_fit_ref 0.977
_refine_ls_hydrogen_treatment constr
_refine_ls_matrix_type full
_refine_ls_number_parameters 204
_refine_ls_number_reflns 3647
_refine_ls_number_restraints 32
_refine_ls_restrained_S_all 1.028
_refine_ls_R_factor_all 0.0690
_refine_ls_R_factor_gt 0.0470
_refine_ls_shift/su_max 0.000
_refine_ls_shift/su_mean 0.000
_refine_ls_structure_factor_coef Fsqd
_refine_ls_weighting_details 'w=1/[\s^2^(Fo^2^)+(0.087P)^2^] where P=(Fo^2^+2Fc^2^)/3'
_refine_ls_weighting_scheme calc
_refine_ls_wR_factor_gt 0.1254
_refine_ls_wR_factor_ref 0.1340
_reflns_number_gt 2306
_reflns_number_total 3647
_reflns_threshold_expression I>2\s(I)
_cod_data_source_file wm2249.cif
_cod_data_source_block I
_cod_original_sg_symbol_H-M 'C 2/c'
_cod_database_code 2223221
_cod_database_fobs_code 2223221

loop_
_symmetry_equiv_pos_as_xyz
'x, y, z'
'-x, y, -z+1/2'
'x+1/2, y+1/2, z'
'-x+1/2, y+1/2, -z+1/2'
'-x, -y, -z'
'x, -y, z-1/2'
'-x+1/2, -y+1/2, -z'
'x+1/2, -y+1/2, z-1/2'

loop_
_atom_site_type_symbol
_atom_site_label
_atom_site_fract_x
_atom_site_fract_y
_atom_site_fract_z
_atom_site_U_iso_or_equiv
_atom_site_adp_type
_atom_site_calc_flag
_atom_site_refinement_flags
_atom_site_occupancy
_atom_site_disorder_assembly
_atom_site_disorder_group
Ag Ag 0.5000 0.21159(3) 0.2500 0.04327(15) Uani d S 1 . .
O O1 1.01490(18) 0.3415(2) 0.5002(2) 0.0563(7) Uani d . 1 . .
O O2 0.99985(17) 0.1301(2) 0.56180(17) 0.0507(6) Uani d . 1 . .
N N1 0.65530(18) 0.3220(2) 0.29553(17) 0.0304(5) Uani d . 1 . .
N N2 0.64367(17) 0.10772(19) 0.35180(17) 0.0284(5) Uani d . 1 . .
C C1 0.6565(2) 0.4291(3) 0.2713(2) 0.0371(6) Uani d . 1 . .
H H1A 0.5941 0.4599 0.2261 0.044 Uiso calc R 1 . .
C C2 0.7443(2) 0.4976(3) 0.3086(2) 0.0413(7) Uani d . 1 . .
H H2A 0.7414 0.5742 0.2914 0.050 Uiso calc R 1 . .
C C3 0.8357(2) 0.4515(3) 0.3713(2) 0.0387(7) Uani d . 1 . .
H H3A 0.8980 0.4957 0.3966 0.046 Uiso calc R 1 . .
C C4 0.8364(2) 0.3402(2) 0.39734(19) 0.0294(5) Uani d . 1 . .
C C5 0.9324(2) 0.2908(2) 0.4662(2) 0.0356(6) Uani d . 1 . .
C C6 0.9259(2) 0.1693(3) 0.4981(2) 0.0329(6) Uani d . 1 . .
C C7 0.82541(19) 0.1076(2) 0.45309(18) 0.0282(5) Uani d . 1 . .
C C8 0.8176(2) -0.0024(3) 0.4776(2) 0.0373(7) Uani d . 1 . .
H H8A 0.8766 -0.0393 0.5224 0.045 Uiso calc R 1 . .
C C9 0.7227(2) -0.0579(3) 0.4360(2) 0.0404(7) Uani d . 1 . .
H H9A 0.7159 -0.1346 0.4489 0.048 Uiso calc R 1 . .
C C10 0.6377(2) 0.0010(2) 0.3753(2) 0.0370(6) Uani d . 1 . .
H H10A 0.5716 -0.0365 0.3489 0.044 Uiso calc R 1 . .
C C12 0.7426(2) 0.2784(2) 0.35847(19) 0.0255(5) Uani d . 1 . .
C C11 0.73725(19) 0.1602(2) 0.38786(18) 0.0249(5) Uani d . 1 . .
B B 0.5000 0.7040(2) 0.2500 0.060(2) Uani d SD 1 . .
F F1A 0.4655(3) 0.6438(4) 0.3134(3) 0.0308(13) Uani d PD 0.406(4) . 1
F F2A 0.4411(3) 0.7977(3) 0.2246(4) 0.107(3) Uani d PDU 0.406(4) . 1
F F3A 0.60395(19) 0.7324(4) 0.2940(3) 0.113(3) Uani d PDU 0.406(4) . 1
F F4A 0.4924(4) 0.6425(5) 0.1696(3) 0.0439(18) Uani d PD 0.406(4) . 1
F F1B 0.5925(6) 0.6663(3) 0.2398(12) 0.053(4) Uiso d PD 0.094(4) . 2
F F2B 0.5000 0.8168(3) 0.2500 0.053(4) Uiso d SPD 0.189(8) . 2
F F3B 0.4168(8) 0.6665(3) 0.1746(7) 0.053(4) Uiso d PD 0.094(4) . 2
F F4B 0.4905(13) 0.6663(3) 0.3353(5) 0.053(4) Uiso d PD 0.094(4) . 2

loop_
_atom_site_aniso_label
_atom_site_aniso_U_11
_atom_site_aniso_U_22
_atom_site_aniso_U_33
_atom_site_aniso_U_12
_atom_site_aniso_U_13
_atom_site_aniso_U_23
Ag 0.02050(16) 0.0611(3) 0.0386(2) 0.000 -0.00431(12) 0.000
O1 0.0270(11) 0.0649(16) 0.0674(17) -0.0135(11) 0.0012(11) -0.0144(14)
O2 0.0269(10) 0.0765(16) 0.0400(12) 0.0105(10) -0.0016(9) 0.0064(12)
N1 0.0259(11) 0.0366(12) 0.0260(11) 0.0005(9) 0.0045(9) 0.0018(9)
N2 0.0236(10) 0.0309(12) 0.0281(11) -0.0015(8) 0.0043(8) -0.0018(9)
C1 0.0384(14) 0.0394(16) 0.0301(14) 0.0047(12) 0.0061(12) 0.0040(12)
C2 0.0499(17) 0.0374(16) 0.0387(17) -0.0061(14) 0.0171(14) 0.0010(13)
C3 0.0368(14) 0.0429(17) 0.0407(16) -0.0119(12) 0.0185(13) -0.0085(13)
C4 0.0255(12) 0.0387(15) 0.0257(12) -0.0073(11) 0.0104(10) -0.0074(11)
C5 0.0234(12) 0.0477(17) 0.0352(15) -0.0040(11) 0.0087(11) -0.0133(13)
C6 0.0216(11) 0.0519(16) 0.0228(12) 0.0036(11) 0.0037(9) -0.0026(12)
C7 0.0212(11) 0.0392(15) 0.0235(12) 0.0050(10) 0.0062(9) -0.0006(10)
C8 0.0347(14) 0.0453(17) 0.0332(15) 0.0138(12) 0.0126(12) 0.0056(12)
C9 0.0442(16) 0.0338(15) 0.0457(18) 0.0038(13) 0.0180(14) 0.0061(13)
C10 0.0335(13) 0.0398(16) 0.0400(16) -0.0065(12) 0.0150(12) -0.0032(12)
C12 0.0219(11) 0.0349(14) 0.0197(11) -0.0028(9) 0.0067(9) -0.0035(10)
C11 0.0207(10) 0.0310(13) 0.0218(11) 0.0015(10) 0.0048(8) -0.0027(10)
B 0.110(6) 0.009(2) 0.085(5) 0.000 0.065(5) 0.000
F1A 0.032(3) 0.036(3) 0.022(2) -0.022(2) 0.006(2) -0.0135(18)
F2A 0.189(9) 0.027(3) 0.124(7) 0.049(3) 0.077(6) 0.031(3)
F3A 0.141(7) 0.044(4) 0.170(8) -0.033(4) 0.071(6) -0.051(5)
F4A 0.046(4) 0.051(3) 0.027(3) 0.023(3) 0.001(2) 0.003(2)

loop_
_atom_type_symbol
_atom_type_description
_atom_type_scat_dispersion_real
_atom_type_scat_dispersion_imag
_atom_type_scat_source
C C 0.0033 0.0016 'International Tables Vol C Tables 4.2.6.8 and 6.1.1.4'
H H 0.0000 0.0000 'International Tables Vol C Tables 4.2.6.8 and 6.1.1.4'
B B 0.0013 0.0007 'International Tables Vol C Tables 4.2.6.8 and 6.1.1.4'
N N 0.0061 0.0033 'International Tables Vol C Tables 4.2.6.8 and 6.1.1.4'
O O 0.0106 0.0060 'International Tables Vol C Tables 4.2.6.8 and 6.1.1.4'
F F 0.0171 0.0103 'International Tables Vol C Tables 4.2.6.8 and 6.1.1.4'
Ag Ag -0.8971 1.1015 'International Tables Vol C Tables 4.2.6.8 and 6.1.1.4'

loop_
_geom_angle_atom_site_label_1
_geom_angle_atom_site_label_2
_geom_angle_atom_site_label_3
_geom_angle_site_symmetry_1
_geom_angle_site_symmetry_3
_geom_angle
_geom_angle_publ_flag
N1 Ag N1 . 2_655 111.52(12) ?
N1 Ag N2 . 2_655 158.56(8) ?
N1 Ag N2 2_655 2_655 70.42(8) ?
N1 Ag N2 . . 70.42(8) ?
N1 Ag N2 2_655 . 158.56(8) ?
N2 Ag N2 2_655 . 116.08(11) ?
C12 N1 C1 . . 118.6(2) ?
C12 N1 Ag . . 117.40(18) ?
C1 N1 Ag . . 123.46(19) ?
C10 N2 C11 . . 118.4(2) ?
C10 N2 Ag . . 124.49(19) ?
C11 N2 Ag . . 117.15(17) ?
N1 C1 C2 . . 123.3(3) ?
N1 C1 H1A . . 118.3 ?
C2 C1 H1A . . 118.3 ?
C3 C2 C1 . . 118.0(3) ?
C3 C2 H2A . . 121.0 ?
C1 C2 H2A . . 121.0 ?
C2 C3 C4 . . 119.6(3) ?
C2 C3 H3A . . 120.2 ?
C4 C3 H3A . . 120.2 ?
C3 C4 C12 . . 118.2(3) ?
C3 C4 C5 . . 120.2(2) ?
C12 C4 C5 . . 121.6(3) ?
O1 C5 C4 . . 123.2(3) ?
O1 C5 C6 . . 119.0(3) ?
C4 C5 C6 . . 117.9(2) ?
O2 C6 C7 . . 122.5(3) ?
O2 C6 C5 . . 119.3(3) ?
C7 C6 C5 . . 118.1(2) ?
C8 C7 C11 . . 119.5(2) ?
C8 C7 C6 . . 119.8(3) ?
C11 C7 C6 . . 120.7(2) ?
C9 C8 C7 . . 118.8(3) ?
C9 C8 H8A . . 120.6 ?
C7 C8 H8A . . 120.6 ?
C8 C9 C10 . . 118.3(3) ?
C8 C9 H9A . . 120.8 ?
C10 C9 H9A . . 120.8 ?
N2 C10 C9 . . 123.5(3) ?
N2 C10 H10A . . 118.3 ?
C9 C10 H10A . . 118.3 ?
N1 C12 C4 . . 122.1(2) ?
N1 C12 C11 . . 117.4(2) ?
C4 C12 C11 . . 120.4(2) ?
N2 C11 C7 . . 121.4(2) ?
N2 C11 C12 . . 117.4(2) ?
C7 C11 C12 . . 121.2(2) ?
F2A B F4A . . 110.07(10) ?
F2A B F1A . . 109.81(10) ?
F4A B F1A . . 109.81(9) ?
F1A B F1B . . 113.8(5) ?
F2B B F1B . . 109.52(10) ?
F2A B F4B . . 108.2(5) ?
F2B B F4B . . 109.52(10) ?
F1B B F4B . . 109.52(10) ?
F4A B F3B 2_655 . 109.1(6) ?
F2B B F3B . . 109.43(10) ?
F1B B F3B . . 109.43(10) ?
F4B B F3B . . 109.41(10) ?

loop_
_geom_bond_atom_site_label_1
_geom_bond_atom_site_label_2
_geom_bond_site_symmetry_2
_geom_bond_distance
_geom_bond_publ_flag
Ag N1 . 2.356(2) y
Ag N1 2_655 2.356(2) ?
Ag N2 2_655 2.357(2) ?
Ag N2 . 2.357(2) y
O1 C5 . 1.210(4) ?
O2 C6 . 1.206(3) ?
N1 C12 . 1.329(3) ?
N1 C1 . 1.335(4) ?
N2 C10 . 1.335(4) ?
N2 C11 . 1.338(3) ?
C1 C2 . 1.385(4) ?
C1 H1A . 0.9500 ?
C2 C3 . 1.377(4) ?
C2 H2A . 0.9500 ?
C3 C4 . 1.389(4) ?
C3 H3A . 0.9500 ?
C4 C12 . 1.402(4) ?
C4 C5 . 1.466(4) ?
C5 C6 . 1.541(5) ?
C6 C7 . 1.480(4) ?
C7 C8 . 1.381(4) ?
C7 C11 . 1.396(3) ?
C8 C9 . 1.379(4) ?
C8 H8A . 0.9500 ?
C9 C10 . 1.380(4) ?
C9 H9A . 0.9500 ?
C10 H10A . 0.9500 ?
C12 C11 . 1.489(4) ?
B F1A . 1.354(2) ?
B F2A . 1.352(2) ?
B F3A . 1.362(2) ?
B F4A . 1.352(2) ?
B F1B . 1.355(2) ?
B F2B . 1.355(2) ?
B F3B . 1.356(2) ?
B F4B . 1.355(2) ?

loop_
_geom_hbond_atom_site_label_D
_geom_hbond_atom_site_label_H
_geom_hbond_atom_site_label_A
_geom_hbond_site_symmetry_A
_geom_hbond_distance_DH
_geom_hbond_distance_HA
_geom_hbond_distance_DA
_geom_hbond_angle_DHA
C3 H3A O1 5_766 0.95 2.51 3.347(4) 147.4
C1 H1A F1A 2_655 0.95 2.35 3.083(6) 133.1
C2 H2A F1B . 0.95 2.17 2.803(8) 122.6
C10 H10A F2A 2_645 0.95 2.24 2.859(5) 122.2
C10 H10A F2B 1_545 0.95 2.28 3.065(4) 140.0

loop_
_geom_torsion_atom_site_label_1
_geom_torsion_atom_site_label_2
_geom_torsion_atom_site_label_3
_geom_torsion_atom_site_label_4
_geom_torsion_site_symmetry_1
_geom_torsion_site_symmetry_2
_geom_torsion_site_symmetry_3
_geom_torsion_site_symmetry_4
_geom_torsion
_geom_torsion_publ_flag
N1 Ag N1 C12 2_655 . . . 152.8(2) ?
N2 Ag N1 C12 2_655 . . . -116.1(2) ?
N2 Ag N1 C12 . . . . -4.37(18) ?
N1 Ag N1 C1 2_655 . . . -18.6(2) ?
N2 Ag N1 C1 2_655 . . . 72.5(3) ?
N2 Ag N1 C1 . . . . -175.8(2) ?
N1 Ag N2 C10 . . . . -176.9(3) ?
N1 Ag N2 C10 2_655 . . . 83.9(3) ?
N2 Ag N2 C10 2_655 . . . -19.1(2) ?
N1 Ag N2 C11 . . . . 2.92(18) ?
N1 Ag N2 C11 2_655 . . . -96.3(3) ?
N2 Ag N2 C11 2_655 . . . 160.7(2) ?
C12 N1 C1 C2 . . . . -0.2(4) ?
Ag N1 C1 C2 . . . . 171.1(2) ?
N1 C1 C2 C3 . . . . 2.2(5) ?
C1 C2 C3 C4 . . . . -2.0(4) ?
C2 C3 C4 C12 . . . . -0.2(4) ?
C2 C3 C4 C5 . . . . -178.3(3) ?
C3 C4 C5 O1 . . . . -2.8(5) ?
C12 C4 C5 O1 . . . . 179.2(3) ?
C3 C4 C5 C6 . . . . 175.6(3) ?
C12 C4 C5 C6 . . . . -2.4(4) ?
O1 C5 C6 O2 . . . . 5.7(5) ?
C4 C5 C6 O2 . . . . -172.7(3) ?
O1 C5 C6 C7 . . . . -177.9(3) ?
C4 C5 C6 C7 . . . . 3.6(4) ?
O2 C6 C7 C8 . . . . -5.8(4) ?
C5 C6 C7 C8 . . . . 178.0(3) ?
O2 C6 C7 C11 . . . . 172.5(3) ?
C5 C6 C7 C11 . . . . -3.7(4) ?
C11 C7 C8 C9 . . . . 0.6(4) ?
C6 C7 C8 C9 . . . . 178.9(3) ?
C7 C8 C9 C10 . . . . -3.2(4) ?
C11 N2 C10 C9 . . . . 1.0(4) ?
Ag N2 C10 C9 . . . . -179.2(2) ?
C8 C9 C10 N2 . . . . 2.5(5) ?
C1 N1 C12 C4 . . . . -2.2(4) ?
Ag N1 C12 C4 . . . . -174.04(19) ?
C1 N1 C12 C11 . . . . 177.1(2) ?
Ag N1 C12 C11 . . . . 5.3(3) ?
C3 C4 C12 N1 . . . . 2.4(4) ?
C5 C4 C12 N1 . . . . -179.6(2) ?
C3 C4 C12 C11 . . . . -176.9(2) ?
C5 C4 C12 C11 . . . . 1.1(4) ?
C10 N2 C11 C7 . . . . -3.7(4) ?
Ag N2 C11 C7 . . . . 176.42(18) ?
C10 N2 C11 C12 . . . . 178.4(2) ?
Ag N2 C11 C12 . . . . -1.4(3) ?
C8 C7 C11 N2 . . . . 3.0(4) ?
C6 C7 C11 N2 . . . . -175.3(2) ?
C8 C7 C11 C12 . . . . -179.3(2) ?
C6 C7 C11 C12 . . . . 2.4(4) ?
N1 C12 C11 N2 . . . . -2.6(4) ?
C4 C12 C11 N2 . . . . 176.7(2) ?
N1 C12 C11 C7 . . . . 179.5(2) ?
C4 C12 C11 C7 . . . . -1.1(4) ?
